data_4028038
loop_
_publ_author_name
'Koichi Mitsudo'
'Jyunji Harada'
'Yo Tanaka'
'Hiroki Mandai'
'Chie Nishioka'
'Hideo Tanaka'
'Atsushi Wakamiya'
'Yasujiro Murata'
'Seiji Suga'

_publ_contact_author_address
;
Graduate School of Natural Science and Technology, Okayama University,
3-1-1 Tsushima-naka, Okayama 700-8530, Japan
;
_publ_contact_author_email suga@cc.okayama-u.ac.jp
_publ_contact_author_fax +81-86-251-8081
_publ_contact_author_name 'Seiji Suga'
_publ_contact_author_phone +81-86-251-8081
_publ_section_title
;
 Synthesis of Hexa(furan-2-yl)benzenes and Their \p-Extended Derivatives
;
_journal_name_full 'Journal of Organic Chemistry'
_journal_page_first 2763
_journal_page_last 2768
_journal_paper_doi 10.1021/jo302652r
_journal_volume 78
_journal_year 2013
_chemical_formula_moiety 'C66 H42 O6, C6 H14'
_chemical_formula_sum 'C72 H56 O6'
_chemical_formula_weight 1017.17
_chemical_name_systematic
;
 Hexakis(5-phenylfuran-2-yl)benzene
;
_space_group_IT_number 15
_symmetry_cell_setting monoclinic
_symmetry_Int_Tables_number 15
_symmetry_space_group_name_Hall '-C 2yc'
_symmetry_space_group_name_H-M 'C 1 2/c 1'
_atom_sites_solution_hydrogens geom
_atom_sites_solution_primary direct
_atom_sites_solution_secondary difmap
_audit_creation_method SHELXL-97
_cell_angle_alpha 90.00
_cell_angle_beta 96.567(5)
_cell_angle_gamma 90.00
_cell_formula_units_Z 8
_cell_length_a 26.337(11)
_cell_length_b 11.923(5)
_cell_length_c 34.985(14)
_cell_measurement_reflns_used 10400
_cell_measurement_temperature 100.1500
_cell_measurement_theta_max 27.4045
_cell_measurement_theta_min 3.0052
_cell_volume 10914(8)
_computing_cell_refinement 'CrystalClear (Rigaku Inc., 2008)'
_computing_data_collection 'CrystalClear (Rigaku Inc., 2008)'
_computing_data_reduction 'CrystalClear (Rigaku Inc., 2008)'
_computing_molecular_graphics 'Yadokari-XG 2009 (Wakita Nemoto et al., 2009)'
_computing_publication_material 'Yadokari-XG 2009 (Wakita,Nemoto et al., 2009)'
_computing_structure_refinement 'SHELXL-97 (Sheldrick, 1997)'
_computing_structure_solution 'SIR2004 (Burla, et al., 2005)'
_diffrn_ambient_temperature 100(2)
_diffrn_detector_area_resol_mean 28.5714
_diffrn_measured_fraction_theta_full 0.993
_diffrn_measured_fraction_theta_max 0.993
_diffrn_measurement_device_type 'Rigaku Saturn724'
_diffrn_measurement_method dtprofit.ref
_diffrn_radiation_monochromator Confocal
_diffrn_radiation_source 'Rotating Anode'
_diffrn_radiation_type MoK\a
_diffrn_radiation_wavelength 0.71075
_diffrn_reflns_av_R_equivalents 0.0695
_diffrn_reflns_av_sigmaI/netI 0.0507
_diffrn_reflns_limit_h_max 34
_diffrn_reflns_limit_h_min -34
_diffrn_reflns_limit_k_max 15
_diffrn_reflns_limit_k_min -15
_diffrn_reflns_limit_l_max 45
_diffrn_reflns_limit_l_min -45
_diffrn_reflns_number 66156
_diffrn_reflns_theta_full 27.45
_diffrn_reflns_theta_max 27.45
_diffrn_reflns_theta_min 3.01
_exptl_absorpt_coefficient_mu 0.078
_exptl_absorpt_correction_T_max 0.997
_exptl_absorpt_correction_T_min 0.993
_exptl_absorpt_correction_type multi-scan
_exptl_absorpt_process_details 'REQAB (Rigaku, 1998)'
_exptl_crystal_colour Orange
_exptl_crystal_density_diffrn 1.238
_exptl_crystal_description Block
_exptl_crystal_F_000 4288
_exptl_crystal_size_max 0.80
_exptl_crystal_size_mid 0.07
_exptl_crystal_size_min 0.04
_refine_diff_density_max 0.873
_refine_diff_density_min -0.392
_refine_diff_density_rms 0.064
_refine_ls_extinction_coef 0.00133(17)
_refine_ls_extinction_expression Fc^*^=kFc[1+0.001xFc^2^\l^3^/sin(2\q)]^-1/4^
_refine_ls_extinction_method SHELXL
_refine_ls_goodness_of_fit_ref 1.244
_refine_ls_hydrogen_treatment constr
_refine_ls_matrix_type full
_refine_ls_number_parameters 735
_refine_ls_number_reflns 12388
_refine_ls_number_restraints 165
_refine_ls_restrained_S_all 1.256
_refine_ls_R_factor_all 0.1200
_refine_ls_R_factor_gt 0.1049
_refine_ls_shift/su_max 0.036
_refine_ls_shift/su_mean 0.001
_refine_ls_structure_factor_coef Fsqd
_refine_ls_weighting_details 'calc w=1/[\s^2^(Fo^2^)+(0.0850P)^2^+18.4129P] where P=(Fo^2^+2Fc^2^)/3'
_refine_ls_weighting_scheme calc
_refine_ls_wR_factor_gt 0.2362
_refine_ls_wR_factor_ref 0.2461
_reflns_number_gt 10648
_reflns_number_total 12388
_reflns_threshold_expression >2sigma(I)
_cod_data_source_file jo302652r_si_002_6.cif
_cod_data_source_block 4a
_cod_original_sg_symbol_H-M 'C 2/c'
_cod_database_code 4028038

loop_
_symmetry_equiv_pos_as_xyz
'x, y, z'
'-x, y, -z+1/2'
'x+1/2, y+1/2, z'
'-x+1/2, y+1/2, -z+1/2'
'-x, -y, -z'
'x, -y, z-1/2'
'-x+1/2, -y+1/2, -z'
'x+1/2, -y+1/2, z-1/2'

loop_
_atom_site_label
_atom_site_type_symbol
_atom_site_fract_x
_atom_site_fract_y
_atom_site_fract_z
_atom_site_U_iso_or_equiv
_atom_site_adp_type
_atom_site_occupancy
_atom_site_symmetry_multiplicity
_atom_site_calc_flag
_atom_site_refinement_flags
_atom_site_disorder_assembly
_atom_site_disorder_group
O1 O 0.26996(8) 0.28659(17) 0.17068(6) 0.0320(5) Uani 1 1 d . . .
C1 C 0.25549(11) 0.1273(2) 0.12704(8) 0.0298(6) Uani 1 1 d . . .
C2 C 0.27207(11) 0.2447(3) 0.13394(8) 0.0308(6) Uani 1 1 d . . .
C3 C 0.29305(12) 0.3226(3) 0.11221(9) 0.0376(7) Uani 1 1 d . . .
H3 H 0.2991 0.3148 0.0861 0.045 Uiso 1 1 calc R . .
C4 C 0.30429(12) 0.4183(3) 0.13612(9) 0.0398(7) Uani 1 1 d . . .
H4 H 0.3192 0.4865 0.1288 0.048 Uiso 1 1 calc R . .
C5 C 0.28991(11) 0.3944(3) 0.17109(9) 0.0337(6) Uani 1 1 d . . .
C6 C 0.29025(13) 0.4579(3) 0.20694(9) 0.0397(7) Uani 1 1 d . . .
C7 C 0.2732(2) 0.4116(4) 0.23982(11) 0.0668(12) Uani 1 1 d . . .
H7 H 0.2612 0.3364 0.2392 0.080 Uiso 1 1 calc R . .
C8 C 0.2736(3) 0.4734(4) 0.27310(13) 0.0927(19) Uani 1 1 d . . .
H8 H 0.2616 0.4411 0.2952 0.111 Uiso 1 1 calc R . .
C9 C 0.2916(3) 0.5828(4) 0.27428(14) 0.0893(18) Uani 1 1 d . . .
H9 H 0.2923 0.6251 0.2973 0.107 Uiso 1 1 calc R . .
C10 C 0.30830(19) 0.6299(4) 0.24246(13) 0.0664(12) Uani 1 1 d . . .
H10 H 0.3203 0.7051 0.2434 0.080 Uiso 1 1 calc R . .
C11 C 0.30786(14) 0.5685(3) 0.20857(11) 0.0493(9) Uani 1 1 d . . .
H11 H 0.3196 0.6018 0.1865 0.059 Uiso 1 1 calc R . .
O2 O 0.37996(7) 0.07190(17) 0.11156(5) 0.0312(5) Uani 1 1 d . . .
C12 C 0.29394(11) 0.0452(2) 0.12847(8) 0.0302(6) Uani 1 1 d . . .
C13 C 0.34736(11) 0.0793(3) 0.13957(8) 0.0307(6) Uani 1 1 d . . .
C14 C 0.37322(12) 0.1163(3) 0.17279(9) 0.0394(7) Uani 1 1 d . . .
H14 H 0.3595 0.1293 0.1963 0.047 Uiso 1 1 calc R . .
C15 C 0.42489(12) 0.1319(3) 0.16580(9) 0.0397(7) Uani 1 1 d . . .
H15 H 0.4522 0.1571 0.1838 0.048 Uiso 1 1 calc R . .
C16 C 0.42768(11) 0.1039(3) 0.12858(8) 0.0325(6) Uani 1 1 d . . .
C17 C 0.46880(11) 0.1037(3) 0.10390(9) 0.0352(7) Uani 1 1 d . . .
C18 C 0.51990(12) 0.1011(3) 0.12066(11) 0.0435(8) Uani 1 1 d . . .
H18 H 0.5276 0.1010 0.1479 0.052 Uiso 1 1 calc R . .
C19 C 0.55910(13) 0.0988(3) 0.09735(12) 0.0495(9) Uani 1 1 d . . .
H19 H 0.5936 0.0976 0.1088 0.059 Uiso 1 1 calc R . .
C20 C 0.54863(14) 0.0982(3) 0.05769(12) 0.0514(9) Uani 1 1 d . . .
H20 H 0.5758 0.0944 0.0421 0.062 Uiso 1 1 calc R . .
C21 C 0.49833(14) 0.1031(3) 0.04066(11) 0.0452(8) Uani 1 1 d . . .
H21 H 0.4911 0.1042 0.0134 0.054 Uiso 1 1 calc R . .
C22 C 0.45849(13) 0.1065(3) 0.06369(9) 0.0391(7) Uani 1 1 d . . .
H22 H 0.4241 0.1108 0.0521 0.047 Uiso 1 1 calc R . .
O3 O 0.31475(8) -0.23320(17) 0.09151(6) 0.0331(5) Uani 1 1 d . . .
C23 C 0.28102(11) -0.0682(3) 0.11980(8) 0.0304(6) Uani 1 1 d . . .
C24 C 0.32142(11) -0.1544(3) 0.12053(9) 0.0335(6) Uani 1 1 d . . .
C25 C 0.36468(13) -0.1766(3) 0.14374(10) 0.0420(7) Uani 1 1 d . . .
H25 H 0.3783 -0.1345 0.1656 0.050 Uiso 1 1 calc R . .
C26 C 0.38633(13) -0.2763(3) 0.12906(10) 0.0448(8) Uani 1 1 d . . .
H26 H 0.4166 -0.3134 0.1396 0.054 Uiso 1 1 calc R . .
C27 C 0.35501(12) -0.3071(3) 0.09714(10) 0.0387(7) Uani 1 1 d . . .
C28 C 0.35595(13) -0.3968(3) 0.06870(10) 0.0424(8) Uani 1 1 d . . .
C29 C 0.39588(15) -0.4767(3) 0.07264(12) 0.0530(9) Uani 1 1 d . . .
H29 H 0.4216 -0.4730 0.0940 0.064 Uiso 1 1 calc R . .
C30 C 0.39734(18) -0.5608(3) 0.04527(15) 0.0650(12) Uani 1 1 d . . .
H30 H 0.4238 -0.6154 0.0484 0.078 Uiso 1 1 calc R . .
C31 C 0.36084(17) -0.5661(4) 0.01350(16) 0.0715(14) Uani 1 1 d . . .
H31 H 0.3628 -0.6226 -0.0054 0.086 Uiso 1 1 calc R . .
C32 C 0.32116(16) -0.4876(4) 0.00951(14) 0.0634(12) Uani 1 1 d . . .
H32 H 0.2956 -0.4917 -0.0119 0.076 Uiso 1 1 calc R . .
C33 C 0.31899(14) -0.4036(3) 0.03686(11) 0.0488(9) Uani 1 1 d . . .
H33 H 0.2920 -0.3503 0.0338 0.059 Uiso 1 1 calc R . .
O4 O 0.20524(7) -0.26689(16) 0.07356(5) 0.0302(4) Uani 1 1 d . . .
C34 C 0.22898(11) -0.0976(2) 0.11158(8) 0.0294(6) Uani 1 1 d . . .
C35 C 0.21568(11) -0.2187(2) 0.10938(8) 0.0307(6) Uani 1 1 d . . .
C36 C 0.21458(12) -0.2973(3) 0.13725(9) 0.0353(7) Uani 1 1 d . . .
H36 H 0.2205 -0.2854 0.1642 0.042 Uiso 1 1 calc R . .
C37 C 0.20282(12) -0.4018(3) 0.11814(9) 0.0361(7) Uani 1 1 d . . .
H37 H 0.1991 -0.4724 0.1301 0.043 Uiso 1 1 calc R . .
C38 C 0.19794(11) -0.3809(2) 0.07958(8) 0.0303(6) Uani 1 1 d . . .
C39 C 0.18923(11) -0.4523(3) 0.04582(8) 0.0320(6) Uani 1 1 d . . .
C40 C 0.18193(12) -0.4086(3) 0.00843(9) 0.0365(7) Uani 1 1 d . . .
H40 H 0.1807 -0.3297 0.0046 0.044 Uiso 1 1 calc R . .
C41 C 0.17651(13) -0.4802(3) -0.02321(9) 0.0427(8) Uani 1 1 d . . .
H41 H 0.1714 -0.4497 -0.0484 0.051 Uiso 1 1 calc R . .
C42 C 0.17856(14) -0.5959(3) -0.01827(10) 0.0468(8) Uani 1 1 d . . .
H42 H 0.1753 -0.6443 -0.0400 0.056 Uiso 1 1 calc R . .
C43 C 0.18536(16) -0.6398(3) 0.01857(11) 0.0524(9) Uani 1 1 d . . .
H43 H 0.1867 -0.7188 0.0221 0.063 Uiso 1 1 calc R . .
C44 C 0.19028(14) -0.5693(3) 0.05046(10) 0.0450(8) Uani 1 1 d . . .
H44 H 0.1944 -0.6006 0.0756 0.054 Uiso 1 1 calc R . .
O5 O 0.10764(7) -0.01095(17) 0.13408(6) 0.0328(5) Uani 1 1 d . . .
C45 C 0.19045(10) -0.0162(2) 0.11119(8) 0.0288(6) Uani 1 1 d . . .
C46 C 0.13684(11) -0.0527(2) 0.10695(8) 0.0305(6) Uani 1 1 d . . .
C47 C 0.10776(11) -0.1195(3) 0.08161(9) 0.0359(7) Uani 1 1 d . . .
H47 H 0.1185 -0.1582 0.0602 0.043 Uiso 1 1 calc R . .
C48 C 0.05766(12) -0.1197(3) 0.09371(9) 0.0368(7) Uani 1 1 d . . .
H48 H 0.0288 -0.1591 0.0817 0.044 Uiso 1 1 calc R . .
C49 C 0.05881(11) -0.0532(3) 0.12543(9) 0.0337(6) Uani 1 1 d . . .
C50 C 0.02186(12) -0.0215(3) 0.15122(9) 0.0384(7) Uani 1 1 d . . .
C51 C -0.02114(13) -0.0882(3) 0.15424(10) 0.0472(8) Uani 1 1 d . . .
H51 H -0.0262 -0.1539 0.1389 0.057 Uiso 1 1 calc R . .
C52 C -0.05642(14) -0.0606(4) 0.17907(11) 0.0569(10) Uani 1 1 d . . .
H52 H -0.0857 -0.1063 0.1805 0.068 Uiso 1 1 calc R . .
C53 C -0.04875(14) 0.0347(4) 0.20200(12) 0.0588(11) Uani 1 1 d . . .
H53 H -0.0724 0.0532 0.2196 0.071 Uiso 1 1 calc R . .
C54 C -0.00658(15) 0.1029(4) 0.19914(11) 0.0531(9) Uani 1 1 d . . .
H54 H -0.0018 0.1685 0.2145 0.064 Uiso 1 1 calc R . .
C55 C 0.02872(13) 0.0753(3) 0.17380(9) 0.0431(8) Uani 1 1 d . . .
H55 H 0.0574 0.1224 0.1719 0.052 Uiso 1 1 calc R . .
O6 O 0.12309(8) 0.16969(17) 0.08750(6) 0.0329(5) Uani 1 1 d . . .
C56 C 0.20363(11) 0.0983(2) 0.11787(7) 0.0287(6) Uani 1 1 d . . .
C57 C 0.16350(11) 0.1849(2) 0.11586(8) 0.0304(6) Uani 1 1 d . . .
C58 C 0.15350(12) 0.2747(3) 0.13804(9) 0.0347(6) Uani 1 1 d . . .
H58 H 0.1752 0.3041 0.1592 0.042 Uiso 1 1 calc R . .
C59 C 0.10424(12) 0.3159(3) 0.12339(9) 0.0386(7) Uani 1 1 d . . .
H59 H 0.0869 0.3779 0.1330 0.046 Uiso 1 1 calc R . .
C60 C 0.08667(11) 0.2491(3) 0.09285(8) 0.0325(6) Uani 1 1 d . . .
C61 C 0.03859(12) 0.2415(3) 0.06763(8) 0.0350(7) Uani 1 1 d . . .
C62 C 0.03035(12) 0.1582(3) 0.03950(9) 0.0385(7) Uani 1 1 d . . .
H62 H 0.0568 0.1062 0.0362 0.046 Uiso 1 1 calc R . .
C63 C -0.01618(13) 0.1505(3) 0.01630(10) 0.0416(7) Uani 1 1 d . . .
H63 H -0.0212 0.0939 -0.0029 0.050 Uiso 1 1 calc R . .
C64 C -0.05534(13) 0.2259(3) 0.02121(10) 0.0419(8) Uani 1 1 d . . .
H64 H -0.0872 0.2205 0.0055 0.050 Uiso 1 1 calc R . .
C65 C -0.04764(12) 0.3094(3) 0.04917(10) 0.0410(7) Uani 1 1 d . . .
H65 H -0.0743 0.3610 0.0525 0.049 Uiso 1 1 calc R . .
C66 C -0.00095(12) 0.3172(3) 0.07218(9) 0.0386(7) Uani 1 1 d . . .
H66 H 0.0041 0.3744 0.0911 0.046 Uiso 1 1 calc R . .
C67 C 0.0736(4) 0.3566(10) 0.2445(4) 0.197(4) Uani 1 1 d U . .
H67 H 0.0741 0.3611 0.2726 0.296 Uiso 1 1 calc R . .
H67A H 0.0816 0.2797 0.2373 0.296 Uiso 1 1 calc R . .
H67B H 0.0397 0.3774 0.2322 0.296 Uiso 1 1 calc R . .
C68 C 0.1110(4) 0.4319(6) 0.2323(2) 0.126(2) Uani 1 1 d U A .
H68 H 0.1405 0.4361 0.2525 0.152 Uiso 1 1 calc R . .
H68A H 0.1234 0.4023 0.2086 0.152 Uiso 1 1 calc R . .
C69 C 0.0906(3) 0.5416(6) 0.22498(19) 0.1101(18) Uani 1 1 d U . .
H69 H 0.0770 0.5709 0.2482 0.132 Uiso 0.707(7) 1 calc PR A 1
H69A H 0.0623 0.5388 0.2038 0.132 Uiso 0.707(7) 1 calc PR A 1
H69B H 0.1193 0.5920 0.2344 0.132 Uiso 0.293(7) 1 calc PR A 2
H69C H 0.0873 0.5480 0.1966 0.132 Uiso 0.293(7) 1 calc PR A 2
C70A C 0.1346(3) 0.6220(8) 0.2135(2) 0.088(2) Uani 0.707(7) 1 d PU A 1
H70A H 0.1621 0.6265 0.2352 0.105 Uiso 0.707(7) 1 calc PR A 1
H70B H 0.1494 0.5898 0.1911 0.105 Uiso 0.707(7) 1 calc PR A 1
C71A C 0.1143(3) 0.7417(8) 0.2033(2) 0.091(2) Uani 0.707(7) 1 d PU A 1
H71A H 0.1437 0.7869 0.1968 0.109 Uiso 0.707(7) 1 calc PR A 1
H71B H 0.0903 0.7355 0.1794 0.109 Uiso 0.707(7) 1 calc PR A 1
C72A C 0.0900(4) 0.8033(8) 0.2292(3) 0.104(3) Uani 0.707(7) 1 d PU A 1
H72A H 0.0571 0.7684 0.2325 0.156 Uiso 0.707(7) 1 calc PR A 1
H72B H 0.0843 0.8800 0.2196 0.156 Uiso 0.707(7) 1 calc PR A 1
H72C H 0.1114 0.8051 0.2541 0.156 Uiso 0.707(7) 1 calc PR A 1
C70B C 0.0507(7) 0.5928(16) 0.2345(4) 0.073(3) Uani 0.293(7) 1 d PU A 2
H70C H 0.0209 0.5649 0.2172 0.088 Uiso 0.293(7) 1 calc PR A 2
H70D H 0.0458 0.5682 0.2608 0.088 Uiso 0.293(7) 1 calc PR A 2
C71B C 0.0485(8) 0.6990(19) 0.2341(5) 0.090(4) Uani 0.293(7) 1 d PU A 2
H71C H 0.0500 0.7366 0.2594 0.108 Uiso 0.293(7) 1 calc PR A 2
H71D H 0.0234 0.7332 0.2142 0.108 Uiso 0.293(7) 1 calc PR A 2
C72B C 0.1023(9) 0.662(2) 0.2204(6) 0.095(5) Uani 0.293(7) 1 d PU A 2
H72D H 0.1183 0.6051 0.2380 0.143 Uiso 0.293(7) 1 calc PR A 2
H72E H 0.1248 0.7276 0.2205 0.143 Uiso 0.293(7) 1 calc PR A 2
H72F H 0.0966 0.6310 0.1943 0.143 Uiso 0.293(7) 1 calc PR A 2

loop_
_atom_site_aniso_label
_atom_site_aniso_U_11
_atom_site_aniso_U_22
_atom_site_aniso_U_33
_atom_site_aniso_U_23
_atom_site_aniso_U_13
_atom_site_aniso_U_12
O1 0.0355(11) 0.0303(11) 0.0308(10) -0.0030(8) 0.0063(8) -0.0041(9)
C1 0.0315(15) 0.0319(15) 0.0263(13) -0.0015(11) 0.0040(11) -0.0021(12)
C2 0.0304(14) 0.0345(16) 0.0276(13) -0.0035(12) 0.0041(11) 0.0000(12)
C3 0.0426(17) 0.0393(18) 0.0319(14) 0.0003(13) 0.0092(12) -0.0038(14)
C4 0.0409(17) 0.0336(17) 0.0466(18) -0.0014(14) 0.0127(14) -0.0083(14)
C5 0.0322(15) 0.0312(16) 0.0374(15) -0.0032(12) 0.0031(12) -0.0023(12)
C6 0.0467(19) 0.0354(17) 0.0364(16) -0.0056(13) 0.0020(13) 0.0009(14)
C7 0.117(4) 0.045(2) 0.041(2) -0.0065(17) 0.020(2) -0.010(2)
C8 0.181(6) 0.057(3) 0.045(2) -0.011(2) 0.033(3) -0.006(3)
C9 0.157(6) 0.060(3) 0.052(3) -0.022(2) 0.018(3) -0.005(3)
C10 0.084(3) 0.048(2) 0.067(3) -0.023(2) 0.006(2) -0.004(2)
C11 0.053(2) 0.041(2) 0.054(2) -0.0086(16) 0.0075(16) -0.0068(16)
O2 0.0267(10) 0.0367(11) 0.0302(10) -0.0015(8) 0.0032(8) -0.0036(8)
C12 0.0295(14) 0.0330(16) 0.0281(13) -0.0017(11) 0.0036(11) -0.0020(12)
C13 0.0292(14) 0.0344(16) 0.0289(13) -0.0008(12) 0.0053(11) -0.0015(12)
C14 0.0380(17) 0.0477(19) 0.0323(15) -0.0024(14) 0.0034(12) -0.0031(14)
C15 0.0310(15) 0.0485(19) 0.0381(16) -0.0036(14) -0.0025(12) -0.0085(14)
C16 0.0270(14) 0.0347(16) 0.0350(15) -0.0019(12) 0.0000(11) -0.0044(12)
C17 0.0301(15) 0.0315(16) 0.0445(17) 0.0006(13) 0.0064(12) -0.0006(12)
C18 0.0356(17) 0.0365(18) 0.058(2) 0.0055(15) 0.0047(14) -0.0041(14)
C19 0.0308(16) 0.042(2) 0.077(3) 0.0092(18) 0.0088(16) 0.0003(14)
C20 0.0422(19) 0.043(2) 0.074(3) 0.0052(18) 0.0255(18) 0.0000(16)
C21 0.048(2) 0.0410(19) 0.0493(19) 0.0015(15) 0.0167(15) -0.0033(15)
C22 0.0368(16) 0.0370(17) 0.0446(17) -0.0026(14) 0.0093(13) -0.0031(13)
O3 0.0340(11) 0.0293(11) 0.0370(11) -0.0025(9) 0.0087(8) 0.0012(9)
C23 0.0306(14) 0.0343(16) 0.0266(13) -0.0012(11) 0.0045(11) 0.0013(12)
C24 0.0302(15) 0.0328(16) 0.0383(15) 0.0004(12) 0.0078(12) -0.0001(12)
C25 0.0373(17) 0.0430(19) 0.0451(18) -0.0004(15) 0.0017(14) 0.0010(14)
C26 0.0378(17) 0.046(2) 0.0513(19) 0.0064(16) 0.0061(14) 0.0096(15)
C27 0.0358(16) 0.0320(16) 0.0506(18) 0.0088(14) 0.0149(14) 0.0048(13)
C28 0.0418(18) 0.0337(17) 0.056(2) 0.0043(15) 0.0224(15) -0.0015(14)
C29 0.054(2) 0.039(2) 0.070(2) 0.0070(18) 0.0236(18) 0.0072(17)
C30 0.064(3) 0.037(2) 0.102(3) -0.006(2) 0.042(3) 0.0083(19)
C31 0.057(3) 0.056(3) 0.108(4) -0.035(3) 0.039(3) -0.013(2)
C32 0.047(2) 0.066(3) 0.081(3) -0.030(2) 0.025(2) -0.014(2)
C33 0.0403(18) 0.043(2) 0.067(2) -0.0111(17) 0.0208(16) -0.0084(15)
O4 0.0327(10) 0.0270(10) 0.0311(10) -0.0013(8) 0.0045(8) -0.0014(8)
C34 0.0290(14) 0.0318(15) 0.0274(13) -0.0036(11) 0.0037(10) -0.0005(12)
C35 0.0282(14) 0.0325(16) 0.0319(14) -0.0030(12) 0.0052(11) -0.0005(12)
C36 0.0355(16) 0.0380(17) 0.0326(14) -0.0001(13) 0.0049(12) -0.0023(13)
C37 0.0374(16) 0.0358(17) 0.0350(15) 0.0059(13) 0.0034(12) -0.0008(13)
C38 0.0288(14) 0.0253(14) 0.0371(15) 0.0025(11) 0.0058(11) -0.0035(11)
C39 0.0294(14) 0.0315(16) 0.0350(14) -0.0021(12) 0.0036(11) -0.0026(12)
C40 0.0412(17) 0.0334(16) 0.0354(15) 0.0011(13) 0.0065(12) 0.0011(13)
C41 0.0467(19) 0.0453(19) 0.0357(16) -0.0027(14) 0.0024(13) -0.0003(15)
C42 0.053(2) 0.042(2) 0.0438(18) -0.0108(15) -0.0005(15) -0.0023(16)
C43 0.071(3) 0.0307(18) 0.053(2) -0.0028(15) -0.0051(18) -0.0049(17)
C44 0.060(2) 0.0328(17) 0.0407(17) 0.0028(14) -0.0018(15) -0.0053(16)
O5 0.0273(10) 0.0349(11) 0.0366(11) -0.0026(9) 0.0054(8) -0.0027(9)
C45 0.0259(13) 0.0328(15) 0.0279(13) -0.0031(11) 0.0037(10) -0.0028(11)
C46 0.0292(14) 0.0304(15) 0.0324(14) -0.0019(12) 0.0052(11) 0.0011(12)
C47 0.0304(15) 0.0349(17) 0.0417(16) -0.0034(13) 0.0005(12) -0.0003(13)
C48 0.0293(15) 0.0354(17) 0.0447(17) -0.0018(13) -0.0003(12) -0.0034(13)
C49 0.0261(14) 0.0345(16) 0.0400(15) 0.0046(13) 0.0020(11) -0.0017(12)
C50 0.0314(16) 0.0456(19) 0.0379(16) 0.0054(14) 0.0030(12) 0.0011(14)
C51 0.0385(18) 0.054(2) 0.0497(19) 0.0029(17) 0.0056(14) -0.0032(16)
C52 0.0359(19) 0.078(3) 0.058(2) 0.005(2) 0.0095(16) -0.0051(18)
C53 0.0378(19) 0.087(3) 0.053(2) 0.007(2) 0.0129(16) 0.007(2)
C54 0.049(2) 0.065(3) 0.0456(19) -0.0055(18) 0.0064(16) 0.0097(18)
C55 0.0370(17) 0.050(2) 0.0432(17) 0.0022(15) 0.0068(13) 0.0004(15)
O6 0.0331(11) 0.0326(11) 0.0323(10) -0.0015(8) 0.0011(8) 0.0030(9)
C56 0.0321(14) 0.0312(15) 0.0234(12) -0.0015(11) 0.0052(10) -0.0004(12)
C57 0.0306(14) 0.0292(15) 0.0312(14) 0.0019(11) 0.0021(11) -0.0013(12)
C58 0.0358(16) 0.0313(16) 0.0366(15) -0.0036(12) 0.0027(12) -0.0022(13)
C59 0.0386(17) 0.0329(17) 0.0435(17) -0.0024(13) 0.0016(13) 0.0044(13)
C60 0.0315(15) 0.0299(15) 0.0364(15) 0.0042(12) 0.0047(12) 0.0020(12)
C61 0.0367(16) 0.0342(16) 0.0342(15) 0.0026(12) 0.0048(12) -0.0011(13)
C62 0.0353(16) 0.0347(17) 0.0452(17) 0.0005(14) 0.0032(13) 0.0028(13)
C63 0.0397(17) 0.0411(18) 0.0427(17) -0.0016(14) -0.0005(13) -0.0017(14)
C64 0.0352(17) 0.0449(19) 0.0449(18) 0.0054(15) 0.0006(13) -0.0061(14)
C65 0.0343(16) 0.0414(19) 0.0477(18) 0.0056(15) 0.0065(13) 0.0032(14)
C66 0.0382(17) 0.0357(17) 0.0420(17) 0.0005(13) 0.0050(13) 0.0036(13)
C67 0.193(8) 0.173(7) 0.224(8) 0.011(7) 0.017(7) -0.030(6)
C68 0.174(6) 0.097(4) 0.110(5) 0.000(4) 0.021(4) 0.015(4)
C69 0.132(4) 0.120(4) 0.074(3) 0.000(3) -0.004(3) 0.002(3)
C70A 0.094(5) 0.119(5) 0.059(3) 0.007(4) 0.049(3) -0.004(4)
C71A 0.103(5) 0.097(5) 0.076(4) -0.009(4) 0.021(4) -0.026(4)
C72A 0.115(6) 0.108(6) 0.092(5) 0.033(4) 0.020(4) 0.034(5)
C70B 0.073(6) 0.092(6) 0.048(5) -0.007(5) -0.018(4) -0.002(5)
C71B 0.096(7) 0.104(7) 0.064(7) 0.001(7) -0.018(6) -0.012(6)
C72B 0.109(6) 0.095(7) 0.079(7) 0.010(5) -0.003(5) -0.005(5)

loop_
_atom_type_symbol
_atom_type_description
_atom_type_scat_dispersion_real
_atom_type_scat_dispersion_imag
_atom_type_scat_source
C C 0.0033 0.0016 'International Tables Vol C Tables 4.2.6.8 and 6.1.1.4'
H H 0.0000 0.0000 'International Tables Vol C Tables 4.2.6.8 and 6.1.1.4'
O O 0.0106 0.0060 'International Tables Vol C Tables 4.2.6.8 and 6.1.1.4'

loop_
_geom_angle_atom_site_label_1
_geom_angle_atom_site_label_2
_geom_angle_atom_site_label_3
_geom_angle
C2 O1 C5 106.7(2)
C12 C1 C56 120.9(3)
C12 C1 C2 117.1(3)
C56 C1 C2 122.0(3)
C3 C2 O1 109.6(3)
C3 C2 C1 133.5(3)
O1 C2 C1 116.8(2)
C2 C3 C4 106.8(3)
C2 C3 H3 126.6
C4 C3 H3 126.6
C5 C4 C3 107.5(3)
C5 C4 H4 126.2
C3 C4 H4 126.2
C4 C5 O1 109.3(3)
C4 C5 C6 133.8(3)
O1 C5 C6 116.9(3)
C7 C6 C11 118.5(3)
C7 C6 C5 122.1(3)
C11 C6 C5 119.5(3)
C8 C7 C6 120.9(4)
C8 C7 H7 119.6
C6 C7 H7 119.6
C7 C8 C9 119.9(4)
C7 C8 H8 120.1
C9 C8 H8 120.1
C10 C9 C8 120.3(4)
C10 C9 H9 119.9
C8 C9 H9 119.9
C9 C10 C11 120.4(4)
C9 C10 H10 119.8
C11 C10 H10 119.8
C10 C11 C6 120.1(4)
C10 C11 H11 119.9
C6 C11 H11 119.9
C13 O2 C16 106.6(2)
C1 C12 C23 120.1(3)
C1 C12 C13 118.7(3)
C23 C12 C13 121.2(3)
C14 C13 O2 109.8(3)
C14 C13 C12 133.5(3)
O2 C13 C12 116.7(2)
C13 C14 C15 107.0(3)
C13 C14 H14 126.5
C15 C14 H14 126.5
C16 C15 C14 106.9(3)
C16 C15 H15 126.5
C14 C15 H15 126.5
C15 C16 O2 109.6(3)
C15 C16 C17 134.0(3)
O2 C16 C17 116.4(3)
C22 C17 C18 119.0(3)
C22 C17 C16 121.4(3)
C18 C17 C16 119.5(3)
C19 C18 C17 119.8(3)
C19 C18 H18 120.1
C17 C18 H18 120.1
C20 C19 C18 120.9(3)
C20 C19 H19 119.6
C18 C19 H19 119.6
C19 C20 C21 120.0(3)
C19 C20 H20 120.0
C21 C20 H20 120.0
C20 C21 C22 119.8(3)
C20 C21 H21 120.1
C22 C21 H21 120.1
C21 C22 C17 120.4(3)
C21 C22 H22 119.8
C17 C22 H22 119.8
C27 O3 C24 107.4(2)
C34 C23 C12 118.9(3)
C34 C23 C24 120.7(3)
C12 C23 C24 120.3(3)
C25 C24 O3 109.7(3)
C25 C24 C23 134.8(3)
O3 C24 C23 115.5(2)
C24 C25 C26 106.8(3)
C24 C25 H25 126.6
C26 C25 H25 126.6
C27 C26 C25 106.8(3)
C27 C26 H26 126.6
C25 C26 H26 126.6
C26 C27 O3 109.2(3)
C26 C27 C28 134.4(3)
O3 C27 C28 116.3(3)
C33 C28 C29 118.8(3)
C33 C28 C27 121.4(3)
C29 C28 C27 119.8(3)
C30 C29 C28 119.8(4)
C30 C29 H29 120.1
C28 C29 H29 120.1
C31 C30 C29 121.0(4)
C31 C30 H30 119.5
C29 C30 H30 119.5
C30 C31 C32 119.5(4)
C30 C31 H31 120.3
C32 C31 H31 120.3
C33 C32 C31 120.2(4)
C33 C32 H32 119.9
C31 C32 H32 119.9
C32 C33 C28 120.8(4)
C32 C33 H33 119.6
C28 C33 H33 119.6
C35 O4 C38 106.6(2)
C45 C34 C23 120.9(3)
C45 C34 C35 120.4(3)
C23 C34 C35 118.0(3)
C36 C35 O4 110.3(3)
C36 C35 C34 131.3(3)
O4 C35 C34 118.3(2)
C35 C36 C37 106.7(3)
C35 C36 H36 126.6
C37 C36 H36 126.6
C38 C37 C36 107.1(3)
C38 C37 H37 126.5
C36 C37 H37 126.5
C37 C38 O4 109.2(3)
C37 C38 C39 133.3(3)
O4 C38 C39 117.4(2)
C40 C39 C44 118.4(3)
C40 C39 C38 122.2(3)
C44 C39 C38 119.3(3)
C41 C40 C39 120.3(3)
C41 C40 H40 119.8
C39 C40 H40 119.8
C42 C41 C40 120.7(3)
C42 C41 H41 119.6
C40 C41 H41 119.6
C43 C42 C41 119.3(3)
C43 C42 H42 120.3
C41 C42 H42 120.3
C42 C43 C44 120.6(3)
C42 C43 H43 119.7
C44 C43 H43 119.7
C43 C44 C39 120.6(3)
C43 C44 H44 119.7
C39 C44 H44 119.7
C46 O5 C49 107.2(2)
C34 C45 C56 120.0(3)
C34 C45 C46 118.8(3)
C56 C45 C46 121.0(3)
C47 C46 O5 110.0(3)
C47 C46 C45 134.6(3)
O5 C46 C45 115.4(2)
C46 C47 C48 106.1(3)
C46 C47 H47 127.0
C48 C47 H47 127.0
C49 C48 C47 107.8(3)
C49 C48 H48 126.1
C47 C48 H48 126.1
C48 C49 O5 108.9(3)
C48 C49 C50 134.8(3)
O5 C49 C50 116.3(3)
C51 C50 C55 118.7(3)
C51 C50 C49 120.4(3)
C55 C50 C49 120.9(3)
C52 C51 C50 121.4(4)
C52 C51 H51 119.3
C50 C51 H51 119.3
C51 C52 C53 119.5(4)
C51 C52 H52 120.2
C53 C52 H52 120.2
C54 C53 C52 120.0(4)
C54 C53 H53 120.0
C52 C53 H53 120.0
C53 C54 C55 120.3(4)
C53 C54 H54 119.8
C55 C54 H54 119.8
C54 C55 C50 120.0(3)
C54 C55 H55 120.0
C50 C55 H55 120.0
C60 O6 C57 107.7(2)
C1 C56 C45 119.0(3)
C1 C56 C57 120.7(3)
C45 C56 C57 120.3(3)
C58 C57 O6 109.2(3)
C58 C57 C56 134.9(3)
O6 C57 C56 115.6(2)
C57 C58 C59 107.0(3)
C57 C58 H58 126.5
C59 C58 H58 126.5
C60 C59 C58 107.0(3)
C60 C59 H59 126.5
C58 C59 H59 126.5
C59 C60 O6 109.1(3)
C59 C60 C61 134.3(3)
O6 C60 C61 116.4(3)
C62 C61 C66 118.7(3)
C62 C61 C60 121.5(3)
C66 C61 C60 119.7(3)
C63 C62 C61 120.8(3)
C63 C62 H62 119.6
C61 C62 H62 119.6
C64 C63 C62 120.0(3)
C64 C63 H63 120.0
C62 C63 H63 120.0
C63 C64 C65 119.8(3)
C63 C64 H64 120.1
C65 C64 H64 120.1
C66 C65 C64 120.1(3)
C66 C65 H65 120.0
C64 C65 H65 120.0
C65 C66 C61 120.6(3)
C65 C66 H66 119.7
C61 C66 H66 119.7
C68 C67 H67 109.5
C68 C67 H67A 109.5
H67 C67 H67A 109.5
C68 C67 H67B 109.5
H67 C67 H67B 109.5
H67A C67 H67B 109.5
C69 C68 C67 111.8(9)
C69 C68 H68 109.3
C67 C68 H68 109.3
C69 C68 H68A 109.3
C67 C68 H68A 109.3
H68 C68 H68A 107.9
C70B C69 C68 133.4(11)
C70B C69 C70A 114.8(11)
C68 C69 C70A 109.2(7)
C70B C69 H69 40.5
C68 C69 H69 109.8
C70A C69 H69 109.8
C70B C69 H69A 69.0
C68 C69 H69A 109.8
C70A C69 H69A 109.8
H69 C69 H69A 108.3
C70B C69 H69B 103.9
C68 C69 H69B 103.9
C70A C69 H69B 33.9
H69 C69 H69B 81.2
H69A C69 H69B 138.6
C70B C69 H69C 103.9
C68 C69 H69C 103.9
C70A C69 H69C 71.6
H69 C69 H69C 143.0
H69A C69 H69C 43.8
H69B C69 H69C 105.4
C71A C70A C69 111.8(7)
C71A C70A H70A 109.3
C69 C70A H70A 109.3
C71A C70A H70B 109.3
C69 C70A H70B 109.3
H70A C70A H70B 107.9
C72A C71A C70A 120.7(7)
C72A C71A H71A 107.2
C70A C71A H71A 107.2
C72A C71A H71B 107.2
C70A C71A H71B 107.2
H71A C71A H71B 106.8
C71B C70B C69 120.4(19)
C71B C70B H70C 107.2
C69 C70B H70C 107.2
C71B C70B H70D 107.2
C69 C70B H70D 107.2
H70C C70B H70D 106.9
C70B C71B C72B 71.9(16)
C70B C71B H71C 116.4
C72B C71B H71C 116.4
C70B C71B H71D 116.4
C72B C71B H71D 116.4
H71C C71B H71D 113.4
C71B C72B H72D 109.5
C71B C72B H72E 109.5
H72D C72B H72E 109.5
C71B C72B H72F 109.5
H72D C72B H72F 109.5
H72E C72B H72F 109.5

loop_
_geom_bond_atom_site_label_1
_geom_bond_atom_site_label_2
_geom_bond_distance
O1 C2 1.386(3)
O1 C5 1.389(4)
C1 C12 1.405(4)
C1 C56 1.410(4)
C1 C2 1.477(4)
C2 C3 1.357(4)
C3 C4 1.426(4)
C3 H3 0.9500
C4 C5 1.352(4)
C4 H4 0.9500
C5 C6 1.464(4)
C6 C7 1.396(5)
C6 C11 1.397(5)
C7 C8 1.377(6)
C7 H7 0.9500
C8 C9 1.387(7)
C8 H8 0.9500
C9 C10 1.364(7)
C9 H9 0.9500
C10 C11 1.393(5)
C10 H10 0.9500
C11 H11 0.9500
O2 C13 1.378(3)
O2 C16 1.382(3)
C12 C23 1.419(4)
C12 C13 1.473(4)
C13 C14 1.352(4)
C14 C15 1.422(4)
C14 H14 0.9500
C15 C16 1.354(4)
C15 H15 0.9500
C16 C17 1.460(4)
C17 C22 1.402(5)
C17 C18 1.405(4)
C18 C19 1.387(5)
C18 H18 0.9500
C19 C20 1.383(6)
C19 H19 0.9500
C20 C21 1.390(5)
C20 H20 0.9500
C21 C22 1.395(4)
C21 H21 0.9500
C22 H22 0.9500
O3 C27 1.376(4)
O3 C24 1.380(4)
C23 C34 1.412(4)
C23 C24 1.477(4)
C24 C25 1.348(4)
C25 C26 1.438(5)
C25 H25 0.9500
C26 C27 1.361(5)
C26 H26 0.9500
C27 C28 1.463(5)
C28 C33 1.395(5)
C28 C29 1.414(5)
C29 C30 1.390(6)
C29 H29 0.9500
C30 C31 1.385(7)
C30 H30 0.9500
C31 C32 1.398(6)
C31 H31 0.9500
C32 C33 1.391(5)
C32 H32 0.9500
C33 H33 0.9500
O4 C35 1.378(3)
O4 C38 1.392(3)
C34 C45 1.403(4)
C34 C35 1.485(4)
C35 C36 1.355(4)
C36 C37 1.431(4)
C36 H36 0.9500
C37 C38 1.364(4)
C37 H37 0.9500
C38 C39 1.453(4)
C39 C40 1.400(4)
C39 C44 1.405(4)
C40 C41 1.392(4)
C40 H40 0.9500
C41 C42 1.391(5)
C41 H41 0.9500
C42 C43 1.384(5)
C42 H42 0.9500
C43 C44 1.391(5)
C43 H43 0.9500
C44 H44 0.9500
O5 C46 1.381(3)
O5 C49 1.382(3)
C45 C56 1.422(4)
C45 C46 1.469(4)
C46 C47 1.361(4)
C47 C48 1.431(4)
C47 H47 0.9500
C48 C49 1.361(4)
C48 H48 0.9500
C49 C50 1.451(4)
C50 C51 1.398(5)
C50 C55 1.399(5)
C51 C52 1.383(5)
C51 H51 0.9500
C52 C53 1.393(6)
C52 H52 0.9500
C53 C54 1.389(6)
C53 H53 0.9500
C54 C55 1.395(5)
C54 H54 0.9500
C55 H55 0.9500
O6 C60 1.376(4)
O6 C57 1.381(3)
C56 C57 1.473(4)
C57 C58 1.365(4)
C58 C59 1.427(4)
C58 H58 0.9500
C59 C60 1.370(4)
C59 H59 0.9500
C60 C61 1.461(4)
C61 C62 1.398(4)
C61 C66 1.401(4)
C62 C63 1.393(4)
C62 H62 0.9500
C63 C64 1.393(5)
C63 H63 0.9500
C64 C65 1.394(5)
C64 H64 0.9500
C65 C66 1.394(5)
C65 H65 0.9500
C66 H66 0.9500
C67 C68 1.433(12)
C67 H67 0.9800
C67 H67A 0.9800
C67 H67B 0.9800
C68 C69 1.426(9)
C68 H68 0.9900
C68 H68A 0.9900
C69 C70B 1.292(18)
C69 C70A 1.589(10)
C69 H69 0.9900
C69 H69A 0.9900
C69 H69B 0.9900
C69 H69C 0.9900
C70A C71A 1.552(13)
C70A H70A 0.9900
C70A H70B 0.9900
C71A C72A 1.381(11)
C71A H71A 0.9900
C71A H71B 0.9900
C72A H72A 0.9800
C72A H72B 0.9800
C72A H72C 0.9800
C70B C71B 1.27(3)
C70B H70C 0.9900
C70B H70D 0.9900
C71B C72B 1.61(3)
C71B H71C 0.9900
C71B H71D 0.9900
C72B H72D 0.9800
C72B H72E 0.9800
C72B H72F 0.9800

loop_
_geom_torsion_atom_site_label_1
_geom_torsion_atom_site_label_2
_geom_torsion_atom_site_label_3
_geom_torsion_atom_site_label_4
_geom_torsion
C5 O1 C2 C3 0.7(3)
C5 O1 C2 C1 176.6(2)
C12 C1 C2 C3 76.1(4)
C56 C1 C2 C3 -101.4(4)
C12 C1 C2 O1 -98.5(3)
C56 C1 C2 O1 83.9(3)
O1 C2 C3 C4 -0.5(4)
C1 C2 C3 C4 -175.5(3)
C2 C3 C4 C5 0.2(4)
C3 C4 C5 O1 0.2(4)
C3 C4 C5 C6 -178.2(3)
C2 O1 C5 C4 -0.5(3)
C2 O1 C5 C6 178.1(3)
C4 C5 C6 C7 -179.3(4)
O1 C5 C6 C7 2.4(5)
C4 C5 C6 C11 1.0(6)
O1 C5 C6 C11 -177.3(3)
C11 C6 C7 C8 0.1(7)
C5 C6 C7 C8 -179.6(5)
C6 C7 C8 C9 -0.6(9)
C7 C8 C9 C10 0.7(10)
C8 C9 C10 C11 -0.5(9)
C9 C10 C11 C6 0.0(7)
C7 C6 C11 C10 0.2(6)
C5 C6 C11 C10 179.9(4)
C56 C1 C12 C23 1.4(4)
C2 C1 C12 C23 -176.1(2)
C56 C1 C12 C13 -177.8(2)
C2 C1 C12 C13 4.6(4)
C16 O2 C13 C14 1.0(3)
C16 O2 C13 C12 -178.0(3)
C1 C12 C13 C14 68.2(5)
C23 C12 C13 C14 -111.1(4)
C1 C12 C13 O2 -113.2(3)
C23 C12 C13 O2 67.6(4)
O2 C13 C14 C15 -0.7(4)
C12 C13 C14 C15 177.9(3)
C13 C14 C15 C16 0.2(4)
C14 C15 C16 O2 0.4(4)
C14 C15 C16 C17 178.6(3)
C13 O2 C16 C15 -0.8(3)
C13 O2 C16 C17 -179.4(3)
C15 C16 C17 C22 -158.4(4)
O2 C16 C17 C22 19.7(4)
C15 C16 C17 C18 21.3(6)
O2 C16 C17 C18 -160.6(3)
C22 C17 C18 C19 -1.5(5)
C16 C17 C18 C19 178.8(3)
C17 C18 C19 C20 -0.4(5)
C18 C19 C20 C21 1.8(6)
C19 C20 C21 C22 -1.2(5)
C20 C21 C22 C17 -0.8(5)
C18 C17 C22 C21 2.1(5)
C16 C17 C22 C21 -178.2(3)
C1 C12 C23 C34 -3.0(4)
C13 C12 C23 C34 176.2(2)
C1 C12 C23 C24 178.8(3)
C13 C12 C23 C24 -2.0(4)
C27 O3 C24 C25 0.5(3)
C27 O3 C24 C23 -178.8(2)
C34 C23 C24 C25 -137.2(4)
C12 C23 C24 C25 40.9(5)
C34 C23 C24 O3 41.9(4)
C12 C23 C24 O3 -139.9(3)
O3 C24 C25 C26 -1.0(4)
C23 C24 C25 C26 178.1(3)
C24 C25 C26 C27 1.2(4)
C25 C26 C27 O3 -0.9(4)
C25 C26 C27 C28 177.7(3)
C24 O3 C27 C26 0.3(3)
C24 O3 C27 C28 -178.6(3)
C26 C27 C28 C33 -176.0(4)
O3 C27 C28 C33 2.5(4)
C26 C27 C28 C29 2.0(6)
O3 C27 C28 C29 -179.5(3)
C33 C28 C29 C30 -0.8(5)
C27 C28 C29 C30 -178.8(3)
C28 C29 C30 C31 1.6(6)
C29 C30 C31 C32 -1.8(7)
C30 C31 C32 C33 1.3(7)
C31 C32 C33 C28 -0.5(6)
C29 C28 C33 C32 0.2(5)
C27 C28 C33 C32 178.3(3)
C12 C23 C34 C45 1.2(4)
C24 C23 C34 C45 179.4(3)
C12 C23 C34 C35 -169.4(2)
C24 C23 C34 C35 8.8(4)
C38 O4 C35 C36 -0.7(3)
C38 O4 C35 C34 175.6(2)
C45 C34 C35 C36 -96.8(4)
C23 C34 C35 C36 73.9(4)
C45 C34 C35 O4 87.8(3)
C23 C34 C35 O4 -101.5(3)
O4 C35 C36 C37 0.1(3)
C34 C35 C36 C37 -175.6(3)
C35 C36 C37 C38 0.6(3)
C36 C37 C38 O4 -1.1(3)
C36 C37 C38 C39 176.0(3)
C35 O4 C38 C37 1.1(3)
C35 O4 C38 C39 -176.5(2)
C37 C38 C39 C40 175.3(3)
O4 C38 C39 C40 -7.9(4)
C37 C38 C39 C44 -7.5(5)
O4 C38 C39 C44 169.3(3)
C44 C39 C40 C41 -0.8(5)
C38 C39 C40 C41 176.4(3)
C39 C40 C41 C42 -0.4(5)
C40 C41 C42 C43 0.9(6)
C41 C42 C43 C44 -0.2(6)
C42 C43 C44 C39 -1.0(6)
C40 C39 C44 C43 1.5(5)
C38 C39 C44 C43 -175.8(3)
C23 C34 C45 C56 2.1(4)
C35 C34 C45 C56 172.5(2)
C23 C34 C45 C46 -173.0(3)
C35 C34 C45 C46 -2.5(4)
C49 O5 C46 C47 0.1(3)
C49 O5 C46 C45 179.6(2)
C34 C45 C46 C47 -52.0(5)
C56 C45 C46 C47 133.0(4)
C34 C45 C46 O5 128.7(3)
C56 C45 C46 O5 -46.3(4)
O5 C46 C47 C48 -0.2(3)
C45 C46 C47 C48 -179.5(3)
C46 C47 C48 C49 0.2(4)
C47 C48 C49 O5 -0.1(3)
C47 C48 C49 C50 -178.3(3)
C46 O5 C49 C48 0.0(3)
C46 O5 C49 C50 178.6(3)
C48 C49 C50 C51 21.7(6)
O5 C49 C50 C51 -156.4(3)
C48 C49 C50 C55 -159.0(4)
O5 C49 C50 C55 23.0(4)
C55 C50 C51 C52 -0.4(5)
C49 C50 C51 C52 179.0(3)
C50 C51 C52 C53 -0.9(6)
C51 C52 C53 C54 1.6(6)
C52 C53 C54 C55 -1.1(6)
C53 C54 C55 C50 -0.3(5)
C51 C50 C55 C54 1.0(5)
C49 C50 C55 C54 -178.4(3)
C12 C1 C56 C45 1.9(4)
C2 C1 C56 C45 179.3(2)
C12 C1 C56 C57 -179.1(2)
C2 C1 C56 C57 -1.7(4)
C34 C45 C56 C1 -3.7(4)
C46 C45 C56 C1 171.3(2)
C34 C45 C56 C57 177.4(2)
C46 C45 C56 C57 -7.7(4)
C60 O6 C57 C58 -1.9(3)
C60 O6 C57 C56 172.5(2)
C1 C56 C57 C58 -44.2(5)
C45 C56 C57 C58 134.8(4)
C1 C56 C57 O6 143.3(3)
C45 C56 C57 O6 -37.7(4)
O6 C57 C58 C59 1.2(3)
C56 C57 C58 C59 -171.6(3)
C57 C58 C59 C60 -0.1(4)
C58 C59 C60 O6 -1.0(3)
C58 C59 C60 C61 174.9(3)
C57 O6 C60 C59 1.8(3)
C57 O6 C60 C61 -175.0(2)
C59 C60 C61 C62 -176.0(3)
O6 C60 C61 C62 -0.3(4)
C59 C60 C61 C66 2.2(5)
O6 C60 C61 C66 177.9(3)
C66 C61 C62 C63 0.2(5)
C60 C61 C62 C63 178.4(3)
C61 C62 C63 C64 -0.5(5)
C62 C63 C64 C65 0.5(5)
C63 C64 C65 C66 -0.1(5)
C64 C65 C66 C61 -0.2(5)
C62 C61 C66 C65 0.2(5)
C60 C61 C66 C65 -178.1(3)
C67 C68 C69 C70B 17.4(16)
C67 C68 C69 C70A 177.4(8)
C70B C69 C70A C71A -18.5(11)
C68 C69 C70A C71A 177.3(6)
C69 C70A C71A C72A 56.5(11)
C68 C69 C70B C71B 159.4(13)
C70A C69 C70B C71B 0.2(19)
C69 C70B C71B C72B 0.7(16)
